data_7202922
loop_
_publ_author_name
'Li, Zhi-Gang'
'Wang, Guan-Hua'
'Jia, Heng-Qing'
'Hu, Ning-Hai'
'Xu, Jing-Wei'

_publ_section_title
;
 Supramolecular isomerism in zinc hydroxide coordination polymers with
 pyridine-2,4-dicarboxylic acid: Two polymorphs with centrosymmetric
 two-dimensional and acentric three-dimensional coordination networks
;
_journal_issue 10
_journal_name_full CrystEngComm
_journal_page_first 882
_journal_paper_doi 10.1039/b705735k
_journal_volume 9
_journal_year 2007
_chemical_formula_moiety 'C7 H5 N O6 Zn2'
_chemical_formula_sum 'C7 H5 N O6 Zn2'
_chemical_formula_weight 329.86
_chemical_name_systematic
;
?
;
_space_group_IT_number 33
_symmetry_cell_setting orthorhombic
_symmetry_space_group_name_Hall 'P 2c -2n'
_symmetry_space_group_name_H-M 'P n a 21'
_atom_sites_solution_hydrogens geom
_atom_sites_solution_primary direct
_atom_sites_solution_secondary difmap
_audit_creation_method SHELXL-97
_cell_angle_alpha 90.00
_cell_angle_beta 90.00
_cell_angle_gamma 90.00
_cell_formula_units_Z 4
_cell_length_a 7.6827(6)
_cell_length_b 18.7212(14)
_cell_length_c 5.7833(4)
_cell_measurement_reflns_used 3848
_cell_measurement_temperature 153(1)
_cell_measurement_theta_max 25.99
_cell_measurement_theta_min 2.87
_cell_volume 831.81(11)
_computing_cell_refinement 'SAINT (Bruker, 2001)'
_computing_data_collection 'SMART (Bruker, 2001)'
_computing_data_reduction SAINT
_computing_molecular_graphics SHELXTL
_computing_publication_material SHELXTL
_computing_structure_refinement SHELXTL
_computing_structure_solution 'SHELXTL (Bruker, 1997)'
_diffrn_ambient_temperature 153(1)
_diffrn_measured_fraction_theta_full 1.000
_diffrn_measured_fraction_theta_max 1.000
_diffrn_measurement_device_type 'Bruker Smart APEX CCD area detector'
_diffrn_measurement_method '\f and \w scans'
_diffrn_radiation_monochromator graphite
_diffrn_radiation_source 'fine-focus sealed tube'
_diffrn_radiation_type MoK\a
_diffrn_radiation_wavelength 0.71073
_diffrn_reflns_av_R_equivalents 0.0142
_diffrn_reflns_av_sigmaI/netI 0.0271
_diffrn_reflns_limit_h_max 7
_diffrn_reflns_limit_h_min -9
_diffrn_reflns_limit_k_max 23
_diffrn_reflns_limit_k_min -22
_diffrn_reflns_limit_l_max 6
_diffrn_reflns_limit_l_min -7
_diffrn_reflns_number 4343
_diffrn_reflns_theta_full 25.99
_diffrn_reflns_theta_max 25.99
_diffrn_reflns_theta_min 2.18
_exptl_absorpt_coefficient_mu 5.779
_exptl_absorpt_correction_T_max 0.6043
_exptl_absorpt_correction_T_min 0.3760
_exptl_absorpt_correction_type multi-scan
_exptl_absorpt_process_details 'SADABS (Sheldrick,1996)'
_exptl_crystal_colour colorless
_exptl_crystal_density_diffrn 2.634
_exptl_crystal_density_method 'not measured'
_exptl_crystal_description block
_exptl_crystal_F_000 648
_exptl_crystal_size_max 0.30
_exptl_crystal_size_mid 0.12
_exptl_crystal_size_min 0.09
_refine_diff_density_max 0.863
_refine_diff_density_min -0.730
_refine_diff_density_rms 0.133
_refine_ls_abs_structure_details 'Flack (1983). Acta Cryst. A39, 876-881; 679 Friedel pairs,'
_refine_ls_abs_structure_Flack 0.021(15)
_refine_ls_extinction_method none
_refine_ls_goodness_of_fit_ref 1.089
_refine_ls_hydrogen_treatment constr
_refine_ls_matrix_type full
_refine_ls_number_parameters 139
_refine_ls_number_reflns 1577
_refine_ls_number_restraints 1
_refine_ls_restrained_S_all 1.088
_refine_ls_R_factor_all 0.0213
_refine_ls_R_factor_gt 0.0207
_refine_ls_shift/su_max 0.005
_refine_ls_shift/su_mean 0.001
_refine_ls_structure_factor_coef Fsqd
_refine_ls_weighting_details 'calc w=1/[\s^2^(Fo^2^)+(0.0369P)^2^+0.0620P] where P=(Fo^2^+2Fc^2^)/3'
_refine_ls_weighting_scheme calc
_refine_ls_wR_factor_gt 0.0554
_refine_ls_wR_factor_ref 0.0556
_reflns_number_gt 1546
_reflns_number_total 1577
_reflns_threshold_expression >2\s(I)
_cod_data_source_file b705735k.txt
_cod_data_source_block l085
_cod_depositor_comments
;
The following automatic conversions were performed:
'_symmetry_cell_setting' value 'Orthorhombic' changed to 'orthorhombic'
according to '/home/saulius/struct/CIF-dictionaries/cif_core.dic'
dictionary named 'cif_core.dic' version 2.4.1 from 2010-06-29.

Automatic conversion script
Id: cif_fix_enum 1527 2010-12-29 10:47:43Z saulius 
;
_cod_database_code 7202922

loop_
_symmetry_equiv_pos_as_xyz
'x, y, z'
'-x, -y, z+1/2'
'x+1/2, -y+1/2, z'
'-x+1/2, y+1/2, z+1/2'

loop_
_atom_site_label
_atom_site_type_symbol
_atom_site_fract_x
_atom_site_fract_y
_atom_site_fract_z
_atom_site_U_iso_or_equiv
_atom_site_adp_type
_atom_site_occupancy
_atom_site_symmetry_multiplicity
_atom_site_calc_flag
_atom_site_refinement_flags
_atom_site_disorder_assembly
_atom_site_disorder_group
Zn1 Zn 0.85735(4) 0.466304(16) 1.00989(7) 0.01088(11) Uani 1 1 d . . .
Zn2 Zn 0.57247(4) 0.484952(17) 0.53486(8) 0.01198(11) Uani 1 1 d . . .
O1 O 1.0013(3) 0.45970(11) 0.6804(4) 0.0125(5) Uani 1 1 d . . .
O2 O 1.1090(3) 0.37795(12) 0.4365(4) 0.0129(3) Uani 1 1 d . . .
O3 O 1.0300(3) 0.11954(13) 0.6412(4) 0.0170(5) Uani 1 1 d . . .
O4 O 0.8738(3) 0.09248(12) 0.9569(4) 0.0183(6) Uani 1 1 d . . .
O5 O 0.7197(3) 0.44756(12) 1.2928(4) 0.0129(3) Uani 1 1 d . . .
H5A H 0.7450 0.4450 1.4310 0.015 Uiso 1 1 d . . .
O6 O 0.6545(3) 0.51226(12) 0.8538(4) 0.0117(5) Uani 1 1 d . . .
H6A H 0.6778 0.5605 0.8327 0.014 Uiso 1 1 d . . .
N1 N 0.8836(4) 0.35808(14) 0.9659(5) 0.0132(7) Uani 1 1 d . . .
C1 C 1.0296(4) 0.39477(18) 0.6115(6) 0.0129(7) Uani 1 1 d . . .
C2 C 0.9593(4) 0.33690(18) 0.7678(6) 0.0108(6) Uani 1 1 d . . .
C3 C 0.9782(5) 0.26497(17) 0.7119(6) 0.0137(7) Uani 1 1 d . . .
H3 H 1.0304 0.2514 0.5736 0.016 Uiso 1 1 calc R . .
C4 C 0.9180(4) 0.21396(19) 0.8660(6) 0.0124(7) Uani 1 1 d . . .
C5 C 0.8386(4) 0.23633(17) 1.0691(6) 0.0151(8) Uani 1 1 d . . .
H5 H 0.7960 0.2031 1.1744 0.018 Uiso 1 1 calc R . .
C6 C 0.8238(5) 0.30912(17) 1.1130(6) 0.0142(7) Uani 1 1 d . . .
H6 H 0.7705 0.3241 1.2491 0.017 Uiso 1 1 calc R . .
C7 C 0.9418(4) 0.13487(17) 0.8167(6) 0.0133(7) Uani 1 1 d . . .

loop_
_atom_site_aniso_label
_atom_site_aniso_U_11
_atom_site_aniso_U_22
_atom_site_aniso_U_33
_atom_site_aniso_U_23
_atom_site_aniso_U_13
_atom_site_aniso_U_12
Zn1 0.01312(19) 0.00832(17) 0.01121(19) -0.00103(19) -0.00057(18) 0.00013(11)
Zn2 0.0169(2) 0.00972(17) 0.0093(2) 0.00017(19) -0.00069(17) 0.00000(12)
O1 0.0161(13) 0.0104(11) 0.0110(12) 0.0002(9) 0.0020(10) -0.0015(9)
O2 0.0199(9) 0.0096(7) 0.0092(8) -0.0014(6) 0.0095(7) -0.0021(7)
O3 0.0274(14) 0.0114(11) 0.0120(13) 0.0001(10) 0.0012(11) 0.0007(10)
O4 0.0302(14) 0.0069(11) 0.0180(18) 0.0027(9) 0.0067(10) 0.0025(10)
O5 0.0199(9) 0.0096(7) 0.0092(8) -0.0014(6) 0.0095(7) -0.0021(7)
O6 0.0120(12) 0.0110(11) 0.0120(12) -0.0008(9) -0.0002(9) 0.0009(9)
N1 0.0175(13) 0.0082(12) 0.0139(19) -0.0015(11) 0.0006(11) 0.0007(10)
C1 0.0100(16) 0.0115(15) 0.0171(17) 0.0013(13) -0.0029(13) -0.0002(12)
C2 0.0128(15) 0.0126(15) 0.0071(15) 0.0006(13) 0.0005(12) 0.0012(12)
C3 0.0152(17) 0.0121(16) 0.0139(16) -0.0025(13) 0.0007(14) -0.0001(13)
C4 0.0147(17) 0.0093(15) 0.0134(18) -0.0008(14) -0.0025(14) 0.0011(12)
C5 0.0186(16) 0.0097(14) 0.017(2) 0.0012(14) -0.0002(14) -0.0009(12)
C6 0.0219(17) 0.0116(16) 0.0091(16) -0.0044(13) 0.0048(14) -0.0010(14)
C7 0.0140(16) 0.0101(15) 0.0158(19) -0.0018(14) -0.0031(14) -0.0002(12)

loop_
_atom_type_symbol
_atom_type_description
_atom_type_scat_dispersion_real
_atom_type_scat_dispersion_imag
_atom_type_scat_source
C C 0.0033 0.0016 'International Tables Vol C Tables 4.2.6.8 and 6.1.1.4'
H H 0.0000 0.0000 'International Tables Vol C Tables 4.2.6.8 and 6.1.1.4'
N N 0.0061 0.0033 'International Tables Vol C Tables 4.2.6.8 and 6.1.1.4'
O O 0.0106 0.0060 'International Tables Vol C Tables 4.2.6.8 and 6.1.1.4'
Zn Zn 0.2839 1.4301 'International Tables Vol C Tables 4.2.6.8 and 6.1.1.4'

loop_
_geom_angle_atom_site_label_1
_geom_angle_atom_site_label_2
_geom_angle_atom_site_label_3
_geom_angle
_geom_angle_site_symmetry_1
_geom_angle_site_symmetry_3
_geom_angle_publ_flag
O5 Zn1 O6 91.88(10) . . ?
O5 Zn1 O1 90.29(11) . 2_765 ?
O6 Zn1 O1 110.20(9) . 2_765 ?
O5 Zn1 N1 88.85(10) . . ?
O6 Zn1 N1 116.51(10) . . ?
O1 Zn1 N1 133.28(10) 2_765 . ?
O5 Zn1 O1 166.30(9) . . ?
O6 Zn1 O1 91.44(10) . . ?
O1 Zn1 O1 101.00(5) 2_765 . ?
N1 Zn1 O1 77.78(10) . . ?
O5 Zn2 O6 124.92(10) 1_554 . ?
O5 Zn2 O6 97.94(10) 1_554 2_664 ?
O6 Zn2 O6 137.10(8) . 2_664 ?
O5 Zn2 O3 88.01(9) 1_554 3_455 ?
O6 Zn2 O3 90.98(9) . 3_455 ?
O6 Zn2 O3 92.40(10) 2_664 3_455 ?
O5 Zn2 O4 94.38(10) 1_554 4_654 ?
O6 Zn2 O4 83.81(9) . 4_654 ?
O6 Zn2 O4 91.91(9) 2_664 4_654 ?
O3 Zn2 O4 174.74(10) 3_455 4_654 ?
O5 Zn2 Zn2 159.65(8) 1_554 2_665 ?
O6 Zn2 Zn2 39.17(7) . 2_665 ?
O6 Zn2 Zn2 99.49(7) 2_664 2_665 ?
O3 Zn2 Zn2 80.86(7) 3_455 2_665 ?
O4 Zn2 Zn2 95.46(7) 4_654 2_665 ?
O5 Zn2 Zn2 66.81(7) 1_554 2_664 ?
O6 Zn2 Zn2 154.91(7) . 2_664 ?
O6 Zn2 Zn2 38.73(7) 2_664 2_664 ?
O3 Zn2 Zn2 112.63(7) 3_455 2_664 ?
O4 Zn2 Zn2 72.63(7) 4_654 2_664 ?
Zn2 Zn2 Zn2 133.32(2) 2_665 2_664 ?
C1 O1 Zn1 113.8(2) . 2_764 ?
C1 O1 Zn1 113.7(2) . . ?
Zn1 O1 Zn1 130.80(11) 2_764 . ?
C7 O3 Zn2 122.7(2) . 3 ?
C7 O4 Zn2 131.7(2) . 4_645 ?
Zn2 O5 Zn1 147.98(13) 1_556 . ?
Zn2 O5 H5A 57.1 1_556 . ?
Zn1 O5 H5A 133.3 . . ?
Zn1 O6 Zn2 123.28(11) . . ?
Zn1 O6 Zn2 116.59(12) . 2_665 ?
Zn2 O6 Zn2 102.10(10) . 2_665 ?
Zn1 O6 H6A 109.1 . . ?
Zn2 O6 H6A 100.7 . . ?
Zn2 O6 H6A 102.0 2_665 . ?
C6 N1 C2 119.4(3) . . ?
C6 N1 Zn1 124.5(2) . . ?
C2 N1 Zn1 116.1(2) . . ?
O2 C1 O1 125.4(3) . . ?
O2 C1 C2 119.3(3) . . ?
O1 C1 C2 115.4(3) . . ?
N1 C2 C3 121.9(3) . . ?
N1 C2 C1 116.9(3) . . ?
C3 C2 C1 121.2(3) . . ?
C2 C3 C4 118.8(3) . . ?
C2 C3 H3 120.6 . . ?
C4 C3 H3 120.6 . . ?
C3 C4 C5 118.9(3) . . ?
C3 C4 C7 120.7(3) . . ?
C5 C4 C7 120.4(3) . . ?
C6 C5 C4 119.1(3) . . ?
C6 C5 H5 120.5 . . ?
C4 C5 H5 120.5 . . ?
N1 C6 C5 121.9(3) . . ?
N1 C6 H6 119.0 . . ?
C5 C6 H6 119.0 . . ?
O3 C7 O4 127.3(3) . . ?
O3 C7 C4 116.1(3) . . ?
O4 C7 C4 116.5(3) . . ?

loop_
_geom_bond_atom_site_label_1
_geom_bond_atom_site_label_2
_geom_bond_distance
_geom_bond_site_symmetry_2
_geom_bond_publ_flag
Zn1 O5 1.979(2) . ?
Zn1 O6 1.996(2) . ?
Zn1 O1 2.018(2) 2_765 ?
Zn1 N1 2.052(3) . ?
Zn1 O1 2.207(3) . ?
Zn2 O5 1.931(2) 1_554 ?
Zn2 O6 2.015(2) . ?
Zn2 O6 2.034(2) 2_664 ?
Zn2 O3 2.076(2) 3_455 ?
Zn2 O4 2.104(2) 4_654 ?
Zn2 Zn2 3.1494(7) 2_665 ?
O1 C1 1.298(4) . ?
O2 C1 1.223(4) . ?
O3 C7 1.254(4) . ?
O4 C7 1.249(4) . ?
O5 H5A 0.8242 . ?
O6 H6A 0.9288 . ?
N1 C6 1.333(4) . ?
N1 C2 1.345(4) . ?
C1 C2 1.511(5) . ?
C2 C3 1.392(5) . ?
C3 C4 1.386(5) . ?
C3 H3 0.9300 . ?
C4 C5 1.388(5) . ?
C4 C7 1.519(5) . ?
C5 C6 1.391(5) . ?
C5 H5 0.9300 . ?
C6 H6 0.9300 . ?

loop_
_geom_hbond_atom_site_label_D
_geom_hbond_atom_site_label_H
_geom_hbond_atom_site_label_A
_geom_hbond_distance_DH
_geom_hbond_distance_HA
_geom_hbond_distance_DA
_geom_hbond_angle_DHA
_geom_hbond_site_symmetry_A
O6 H6A O2 0.93 2.09 2.785(3) 130 2_765
O6 H6A O4 0.93 2.29 2.752(3) 110 4_654
O5 H5A O1 0.82 2.46 3.124(3) 139 1_556
O5 H5A O3 0.82 2.38 2.786(3) 111 3_456
